data_7108050
loop_
_publ_author_name
'Ryosuke Miyake'
'Mitsuhiko Shionoya'

_publ_section_title
;
 Reversible structural switch in the nano-cavity of crystalline
 metallo-macrocycles with smooth ligand exchange by non-coordinating guest
 stimuli
;
_journal_name_full Chem.Commun.
_journal_page_first 7553
_journal_paper_doi 10.1039/c2cc32857g
_journal_volume 48
_journal_year 2012
_chemical_formula_sum 'C48 H108 N36 Ni4 O36'
_chemical_formula_weight 2000.54
_chemical_name_systematic
;
?
;
_space_group_IT_number 82
_symmetry_cell_setting tetragonal
_symmetry_space_group_name_Hall 'I -4'
_symmetry_space_group_name_H-M 'I -4'
_atom_sites_solution_hydrogens geom
_atom_sites_solution_primary direct
_atom_sites_solution_secondary difmap
_audit_creation_method SHELXL-97
_cell_angle_alpha 90.00
_cell_angle_beta 90.00
_cell_angle_gamma 90.00
_cell_formula_units_Z 2
_cell_length_a 14.694(4)
_cell_length_b 14.694(4)
_cell_length_c 19.014(10)
_cell_measurement_reflns_used 794
_cell_measurement_temperature 333
_cell_measurement_theta_max 16.03
_cell_measurement_theta_min 2.77
_cell_volume 4105(3)
_computing_cell_refinement 'APEX2 (Bruker AXS, 2006)'
_computing_data_collection 'APEX2 (Bruker AXS, 2006)'
_computing_data_reduction 'SAINT (Bruker AXS, 2004)'
_computing_molecular_graphics 'XSHEL (Bruker AXS,2002)'
_computing_publication_material 'XCIF (Bruker AXS, 2001)'
_computing_structure_refinement 'SHELXL-97 (Sheldrick, 1997)'
_computing_structure_solution 'SHELXS-97 (Sheldrick, 1997)'
_diffrn_ambient_temperature 333
_diffrn_detector_area_resol_mean 8.333
_diffrn_measured_fraction_theta_full 0.999
_diffrn_measured_fraction_theta_max 0.999
_diffrn_measurement_device_type 'Bruker APEXII CCD area detector'
_diffrn_measurement_method 'phi and omega scans'
_diffrn_radiation_monochromator 'Bruker Helios multilayer confocal mirror'
_diffrn_radiation_source 'Bruker TXS fine-focus rotating anode'
_diffrn_radiation_type MoK\a
_diffrn_radiation_wavelength 0.71073
_diffrn_reflns_av_R_equivalents 0.1715
_diffrn_reflns_av_sigmaI/netI 0.2217
_diffrn_reflns_limit_h_max 16
_diffrn_reflns_limit_h_min -17
_diffrn_reflns_limit_k_max 17
_diffrn_reflns_limit_k_min -16
_diffrn_reflns_limit_l_max 22
_diffrn_reflns_limit_l_min -18
_diffrn_reflns_number 10761
_diffrn_reflns_theta_full 25.07
_diffrn_reflns_theta_max 25.07
_diffrn_reflns_theta_min 1.75
_exptl_absorpt_coefficient_mu 1.012
_exptl_absorpt_correction_T_max 0.9056
_exptl_absorpt_correction_T_min 0.8713
_exptl_absorpt_correction_type empirical
_exptl_absorpt_process_details
;
SADABS Sheldrick 1996
;
_exptl_crystal_colour purple
_exptl_crystal_density_diffrn 1.618
_exptl_crystal_density_method 'not measured'
_exptl_crystal_description prismatic
_exptl_crystal_F_000 2096
_exptl_crystal_size_max 0.14
_exptl_crystal_size_mid 0.14
_exptl_crystal_size_min 0.10
_refine_diff_density_max 0.333
_refine_diff_density_min -0.420
_refine_diff_density_rms 0.071
_refine_ls_abs_structure_details 'Flack H D (1983), Acta Cryst. A39, 876-881'
_refine_ls_abs_structure_Flack 0.06(3)
_refine_ls_extinction_method none
_refine_ls_goodness_of_fit_ref 0.941
_refine_ls_hydrogen_treatment constr
_refine_ls_matrix_type full
_refine_ls_number_parameters 336
_refine_ls_number_reflns 3641
_refine_ls_number_restraints 136
_refine_ls_restrained_S_all 0.941
_refine_ls_R_factor_all 0.1988
_refine_ls_R_factor_gt 0.0628
_refine_ls_shift/su_max 0.000
_refine_ls_shift/su_mean 0.000
_refine_ls_structure_factor_coef Fsqd
_refine_ls_weighting_details 'calc w=1/[\s^2^(Fo^2^)+(0.0244P)^2^+0.0000P] where P=(Fo^2^+2Fc^2^)/3'
_refine_ls_weighting_scheme calc
_refine_ls_wR_factor_gt 0.0806
_refine_ls_wR_factor_ref 0.1108
_reflns_number_gt 1566
_reflns_number_total 3641
_reflns_threshold_expression >2sigma(I)
_cod_data_source_file c2cc32857g.txt
_cod_data_source_block i-4_333K_in_capillary
_cod_original_cell_volume 4106(3)
_cod_original_sg_symbol_H-M 'I-4 '
_cod_database_code 7108050

loop_
_symmetry_equiv_pos_as_xyz
'x, y, z'
'-x, -y, z'
'y, -x, -z'
'-y, x, -z'
'x+1/2, y+1/2, z+1/2'
'-x+1/2, -y+1/2, z+1/2'
'y+1/2, -x+1/2, -z+1/2'
'-y+1/2, x+1/2, -z+1/2'

loop_
_atom_site_label
_atom_site_type_symbol
_atom_site_fract_x
_atom_site_fract_y
_atom_site_fract_z
_atom_site_U_iso_or_equiv
_atom_site_adp_type
_atom_site_occupancy
_atom_site_symmetry_multiplicity
_atom_site_calc_flag
_atom_site_refinement_flags
_atom_site_disorder_assembly
_atom_site_disorder_group
C1 C 0.6669(8) 1.0878(7) 0.7724(5) 0.083(4) Uani 1 1 d . . .
H1A H 0.6755 1.1523 0.7771 0.124 Uiso 1 1 calc R . .
H1B H 0.6116 1.0703 0.7955 0.124 Uiso 1 1 calc R . .
H1C H 0.6634 1.0722 0.7235 0.124 Uiso 1 1 calc R . .
C2 C 0.7460(9) 1.0388(7) 0.8056(6) 0.059(3) Uani 1 1 d . . .
C3 C 0.7926(6) 0.9463(6) 0.9069(5) 0.057(3) Uani 1 1 d . . .
H3A H 0.7910 0.9690 0.9548 0.068 Uiso 1 1 calc R . .
H3B H 0.8523 0.9599 0.8878 0.068 Uiso 1 1 calc R . .
C4 C 0.7797(6) 0.8432(6) 0.9082(5) 0.045(3) Uani 1 1 d . . .
C5 C 0.8557(6) 0.8059(6) 0.9572(5) 0.058(3) Uani 1 1 d . . .
H5A H 0.9122 0.8375 0.9471 0.069 Uiso 1 1 calc R . .
H5B H 0.8396 0.8185 1.0057 0.069 Uiso 1 1 calc R . .
C6 C 0.6861(7) 0.8211(6) 0.9387(5) 0.058(3) Uani 1 1 d . . .
H6A H 0.6741 0.8622 0.9775 0.070 Uiso 1 1 calc R . .
H6B H 0.6405 0.8326 0.9029 0.070 Uiso 1 1 calc R . .
C7 C 0.7913(6) 0.7960(7) 0.8375(5) 0.041(3) Uani 1 1 d . . .
C8 C 0.8493(6) 0.7934(6) 0.7193(5) 0.050(3) Uani 1 1 d . . .
H8A H 0.8220 0.8286 0.6816 0.060 Uiso 1 1 calc R . .
H8B H 0.8180 0.7353 0.7210 0.060 Uiso 1 1 calc R . .
C9 C 0.9489(6) 0.7756(6) 0.7002(5) 0.041(2) Uani 1 1 d . . .
C10 C 0.9850(7) 0.8604(6) 0.6653(5) 0.059(3) Uani 1 1 d . . .
H10A H 0.9431 0.8772 0.6281 0.071 Uiso 1 1 calc R . .
H10B H 0.9843 0.9091 0.6997 0.071 Uiso 1 1 calc R . .
C11 C 0.9478(6) 0.6946(6) 0.6510(5) 0.052(3) Uani 1 1 d . . .
H11A H 0.9112 0.6469 0.6720 0.062 Uiso 1 1 calc R . .
H11B H 0.9185 0.7125 0.6074 0.062 Uiso 1 1 calc R . .
C12 C 0.9951(7) 0.7462(8) 0.7700(5) 0.047(3) Uani 1 1 d . . .
N1 N 0.7237(6) 0.9947(5) 0.8652(4) 0.054(2) Uani 1 1 d . . .
H1 H 0.6681 0.9949 0.8792 0.064 Uiso 1 1 calc R . .
N2 N 0.8697(5) 0.7084(5) 0.9487(4) 0.055(2) Uani 1 1 d . . .
H2A H 0.8881 0.6855 0.9903 0.066 Uiso 1 1 calc R . .
H2B H 0.9154 0.7000 0.9178 0.066 Uiso 1 1 calc R . .
N3 N 0.6760(5) 0.7286(5) 0.9633(4) 0.048(2) Uani 1 1 d . . .
H3C H 0.6173 0.7124 0.9583 0.057 Uiso 1 1 calc R . .
H3D H 0.6888 0.7275 1.0096 0.057 Uiso 1 1 calc R . .
N4 N 0.8326(5) 0.8410(5) 0.7856(4) 0.046(2) Uani 1 1 d . . .
H4 H 0.8490 0.8967 0.7910 0.055 Uiso 1 1 calc R . .
N5 N 1.0766(5) 0.8559(5) 0.6350(4) 0.056(2) Uani 1 1 d . . .
H5C H 1.1151 0.8704 0.6701 0.067 Uiso 1 1 calc R . .
H5D H 1.0799 0.9017 0.6037 0.067 Uiso 1 1 calc R . .
N6 N 1.0388(5) 0.6568(5) 0.6341(4) 0.049(2) Uani 1 1 d . . .
H6C H 1.0309 0.6084 0.6058 0.059 Uiso 1 1 calc R . .
H6D H 1.0638 0.6364 0.6743 0.059 Uiso 1 1 calc R . .
N7 N 1.0515(6) 0.8044(6) 0.8003(5) 0.088(3) Uani 1 1 d . . .
H7A H 1.0767 0.7908 0.8397 0.105 Uiso 1 1 calc R . .
H7B H 1.0629 0.8558 0.7806 0.105 Uiso 1 1 calc R . .
N1M N 0.7608(7) 0.5689(7) 1.0668(5) 0.077(3) Uani 1 1 d D . .
N2MA N 0.5000 1.0000 0.9682(9) 0.081(5) Uani 1 2 d SD . .
N3M N 0.5065(19) 0.4872(19) 1.0098(17) 0.061(7) Uani 0.25 1 d PDU A -1
N2MB N 0.988(5) 0.011(2) 0.9593(12) 0.072(9) Uani 0.25 1 d PDU B -2
Ni1 Ni 0.75564(8) 0.63214(8) 0.91395(6) 0.0468(3) Uani 1 1 d . . .
O1 O 0.8227(6) 1.0363(5) 0.7792(4) 0.078(2) Uani 1 1 d . . .
O2 O 0.7621(4) 0.7171(4) 0.8293(3) 0.0461(18) Uani 1 1 d . . .
O3 O 0.9777(5) 0.6728(5) 0.7968(4) 0.072(2) Uani 1 1 d . . .
O1M O 0.7449(6) 0.5102(6) 1.1115(4) 0.099(3) Uani 1 1 d . . .
O2M O 0.7554(5) 0.5414(4) 1.0030(4) 0.074(2) Uani 1 1 d . . .
O3M O 0.7763(6) 0.6481(5) 1.0801(4) 0.084(2) Uani 1 1 d D . .
O4MA O 0.5682(7) 1.0028(8) 0.9980(7) 0.200(7) Uani 1 1 d D . .
O5MA O 0.5000 1.0000 0.9066(9) 0.194(9) Uani 1 2 d SD . .
O9M O 0.567(2) 0.541(3) 1.011(2) 0.106(11) Uani 0.25 1 d PDU A -1
O7M O 0.505(2) 0.4262(17) 0.968(2) 0.061(9) Uani 0.25 1 d PDU A -1
O8M O 0.453(2) 0.487(2) 1.0567(15) 0.069(9) Uani 0.25 1 d PDU A -1
O4MB O 0.9562(18) 0.0810(15) 0.9399(12) 0.053(7) Uani 0.25 1 d PDU B -2
O5MB O 1.015(3) -0.0429(18) 0.9164(14) 0.103(10) Uani 0.25 1 d PDU B -2
O6MB O 0.973(3) -0.014(3) 1.0189(13) 0.088(12) Uani 0.25 1 d PDU B -2

loop_
_atom_site_aniso_label
_atom_site_aniso_U_11
_atom_site_aniso_U_22
_atom_site_aniso_U_33
_atom_site_aniso_U_23
_atom_site_aniso_U_13
_atom_site_aniso_U_12
C1 0.126(11) 0.072(9) 0.050(8) 0.007(7) 0.003(8) 0.013(8)
C2 0.095(11) 0.022(6) 0.059(9) 0.003(6) -0.006(8) 0.004(7)
C3 0.078(7) 0.056(7) 0.036(6) -0.002(6) -0.003(7) 0.009(6)
C4 0.067(8) 0.024(5) 0.044(6) -0.001(6) 0.001(6) 0.001(4)
C5 0.078(8) 0.046(7) 0.049(7) -0.022(6) -0.017(6) 0.015(7)
C6 0.093(9) 0.046(7) 0.037(7) -0.009(5) 0.013(6) 0.000(6)
C7 0.032(6) 0.061(8) 0.030(6) 0.010(6) -0.001(5) 0.011(6)
C8 0.054(7) 0.048(7) 0.049(7) -0.006(5) -0.001(6) 0.002(6)
C9 0.037(6) 0.044(7) 0.043(6) 0.012(5) 0.008(5) 0.004(5)
C10 0.059(8) 0.071(9) 0.048(7) 0.007(6) 0.009(6) -0.001(6)
C11 0.046(7) 0.058(7) 0.052(7) -0.003(6) 0.015(6) 0.003(6)
C12 0.041(7) 0.062(9) 0.038(7) -0.020(6) 0.008(6) 0.010(7)
N1 0.065(6) 0.033(5) 0.063(6) 0.003(5) -0.005(5) -0.005(5)
N2 0.069(6) 0.052(6) 0.044(5) 0.001(4) 0.000(5) -0.004(5)
N3 0.062(6) 0.048(6) 0.033(5) -0.007(4) 0.007(5) 0.002(5)
N4 0.041(5) 0.042(5) 0.055(6) 0.001(5) 0.006(4) -0.001(4)
N5 0.045(5) 0.065(6) 0.058(6) 0.014(5) 0.016(5) 0.005(5)
N6 0.054(6) 0.059(6) 0.034(5) -0.002(4) 0.006(4) -0.010(5)
N7 0.086(8) 0.117(9) 0.061(6) -0.012(6) -0.022(6) -0.026(7)
N1M 0.101(8) 0.076(8) 0.053(8) -0.006(7) 0.037(7) 0.010(8)
N2MA 0.087(14) 0.079(12) 0.078(13) 0.000 0.000 0.002(12)
N3M 0.060(10) 0.061(10) 0.063(10) -0.003(8) 0.001(8) 0.001(8)
N2MB 0.072(11) 0.078(11) 0.067(11) -0.007(8) 0.005(8) -0.005(8)
Ni1 0.0569(9) 0.0441(8) 0.0394(6) -0.0033(7) 0.0076(8) 0.0006(8)
O1 0.086(6) 0.067(6) 0.080(6) 0.009(5) 0.017(5) -0.007(5)
O2 0.070(5) 0.033(4) 0.035(4) -0.004(3) 0.003(3) -0.007(4)
O3 0.081(6) 0.069(6) 0.064(5) 0.029(5) -0.005(4) 0.001(5)
O1M 0.164(9) 0.086(6) 0.048(6) 0.016(5) 0.022(5) -0.002(6)
O2M 0.116(6) 0.054(5) 0.053(4) -0.005(4) 0.017(5) 0.013(5)
O3M 0.140(7) 0.061(5) 0.051(4) -0.016(5) 0.007(6) 0.006(5)
O4MA 0.128(10) 0.115(8) 0.357(18) -0.115(11) -0.105(11) 0.031(8)
O5MA 0.28(2) 0.199(18) 0.100(14) 0.000 0.000 0.077(16)
O9M 0.105(13) 0.110(13) 0.104(13) 0.001(9) 0.003(9) -0.004(9)
O7M 0.065(12) 0.067(12) 0.051(12) -0.009(9) -0.015(9) 0.013(9)
O8M 0.080(12) 0.074(11) 0.054(12) 0.008(9) 0.015(8) 0.000(9)
O4MB 0.058(10) 0.048(10) 0.054(11) -0.006(8) 0.009(8) 0.002(8)
O5MB 0.096(12) 0.102(13) 0.112(12) -0.019(9) 0.008(9) -0.002(9)
O6MB 0.091(14) 0.083(14) 0.090(14) -0.001(9) -0.006(9) 0.009(9)

loop_
_atom_type_symbol
_atom_type_description
_atom_type_scat_dispersion_real
_atom_type_scat_dispersion_imag
_atom_type_scat_source
C C 0.0033 0.0016 'International Tables Vol C Tables 4.2.6.8 and 6.1.1.4'
H H 0.0000 0.0000 'International Tables Vol C Tables 4.2.6.8 and 6.1.1.4'
N N 0.0061 0.0033 'International Tables Vol C Tables 4.2.6.8 and 6.1.1.4'
O O 0.0106 0.0060 'International Tables Vol C Tables 4.2.6.8 and 6.1.1.4'
Ni Ni 0.3393 1.1124 'International Tables Vol C Tables 4.2.6.8 and 6.1.1.4'

loop_
_geom_angle_atom_site_label_1
_geom_angle_atom_site_label_2
_geom_angle_atom_site_label_3
_geom_angle
_geom_angle_site_symmetry_1
_geom_angle_site_symmetry_3
C2 C1 H1A 109.5 . .
C2 C1 H1B 109.5 . .
H1A C1 H1B 109.5 . .
C2 C1 H1C 109.5 . .
H1A C1 H1C 109.5 . .
H1B C1 H1C 109.5 . .
O1 C2 N1 123.4(11) . .
O1 C2 C1 123.2(11) . .
N1 C2 C1 113.3(11) . .
N1 C3 C4 113.8(7) . .
N1 C3 H3A 108.8 . .
C4 C3 H3A 108.8 . .
N1 C3 H3B 108.8 . .
C4 C3 H3B 108.8 . .
H3A C3 H3B 107.7 . .
C7 C4 C3 115.1(9) . .
C7 C4 C6 109.8(8) . .
C3 C4 C6 109.2(7) . .
C7 C4 C5 106.7(7) . .
C3 C4 C5 105.7(7) . .
C6 C4 C5 110.1(8) . .
N2 C5 C4 112.4(7) . .
N2 C5 H5A 109.1 . .
C4 C5 H5A 109.1 . .
N2 C5 H5B 109.1 . .
C4 C5 H5B 109.1 . .
H5A C5 H5B 107.8 . .
N3 C6 C4 114.5(8) . .
N3 C6 H6A 108.6 . .
C4 C6 H6A 108.6 . .
N3 C6 H6B 108.6 . .
C4 C6 H6B 108.6 . .
H6A C6 H6B 107.6 . .
O2 C7 N4 121.7(9) . .
O2 C7 C4 119.8(9) . .
N4 C7 C4 118.5(9) . .
N4 C8 C9 116.6(8) . .
N4 C8 H8A 108.2 . .
C9 C8 H8A 108.2 . .
N4 C8 H8B 108.2 . .
C9 C8 H8B 108.2 . .
H8A C8 H8B 107.3 . .
C10 C9 C11 112.4(8) . .
C10 C9 C8 107.4(7) . .
C11 C9 C8 105.7(8) . .
C10 C9 C12 116.9(9) . .
C11 C9 C12 108.4(8) . .
C8 C9 C12 105.3(7) . .
N5 C10 C9 117.4(9) . .
N5 C10 H10A 108.0 . .
C9 C10 H10A 108.0 . .
N5 C10 H10B 108.0 . .
C9 C10 H10B 108.0 . .
H10A C10 H10B 107.2 . .
N6 C11 C9 114.7(7) . .
N6 C11 H11A 108.6 . .
C9 C11 H11A 108.6 . .
N6 C11 H11B 108.6 . .
C9 C11 H11B 108.6 . .
H11A C11 H11B 107.6 . .
O3 C12 N7 121.3(11) . .
O3 C12 C9 120.8(10) . .
N7 C12 C9 117.9(10) . .
C2 N1 C3 121.3(9) . .
C2 N1 H1 119.4 . .
C3 N1 H1 119.4 . .
C5 N2 Ni1 116.3(6) . .
C5 N2 H2A 108.2 . .
Ni1 N2 H2A 108.2 . .
C5 N2 H2B 108.2 . .
Ni1 N2 H2B 108.2 . .
H2A N2 H2B 107.4 . .
C6 N3 Ni1 116.1(6) . .
C6 N3 H3C 108.3 . .
Ni1 N3 H3C 108.3 . .
C6 N3 H3D 108.3 . .
Ni1 N3 H3D 108.3 . .
H3C N3 H3D 107.4 . .
C7 N4 C8 118.5(8) . .
C7 N4 H4 120.8 . .
C8 N4 H4 120.8 . .
C10 N5 Ni1 125.3(6) . 7_566
C10 N5 H5C 106.0 . .
Ni1 N5 H5C 106.0 7_566 .
C10 N5 H5D 106.0 . .
Ni1 N5 H5D 106.0 7_566 .
H5C N5 H5D 106.3 . .
C11 N6 Ni1 117.1(5) . 7_566
C11 N6 H6C 108.0 . .
Ni1 N6 H6C 108.0 7_566 .
C11 N6 H6D 108.0 . .
Ni1 N6 H6D 108.0 7_566 .
H6C N6 H6D 107.3 . .
C12 N7 H7A 120.0 . .
C12 N7 H7B 120.0 . .
H7A N7 H7B 120.0 . .
O3M N1M O1M 124.3(10) . .
O3M N1M O2M 120.8(10) . .
O1M N1M O2M 114.8(9) . .
O4MA N2MA O4MA 121(2) 2_675 .
O4MA N2MA O5MA 119.5(11) 2_675 .
O4MA N2MA O5MA 119.5(11) . .
O9M N3M O8M 119.1(15) . .
O9M N3M O7M 121.7(15) . .
O8M N3M O7M 118.4(15) . .
O4MB N2MB O5MB 119.2(18) . .
O4MB N2MB O6MB 118.4(18) . .
O5MB N2MB O6MB 120.0(19) . .
O2 Ni1 N5 85.6(3) . 8_646
O2 Ni1 N3 88.0(3) . .
N5 Ni1 N3 91.5(3) 8_646 .
O2 Ni1 N6 91.6(3) . 8_646
N5 Ni1 N6 91.8(3) 8_646 8_646
N3 Ni1 N6 176.6(3) . 8_646
O2 Ni1 N2 83.5(3) . .
N5 Ni1 N2 168.9(3) 8_646 .
N3 Ni1 N2 86.8(3) . .
N6 Ni1 N2 89.8(3) 8_646 .
O2 Ni1 O2M 177.4(3) . .
N5 Ni1 O2M 96.3(3) 8_646 .
N3 Ni1 O2M 93.8(3) . .
N6 Ni1 O2M 86.5(3) 8_646 .
N2 Ni1 O2M 94.8(3) . .
C7 O2 Ni1 119.2(6) . .
N1M O2M Ni1 123.3(6) . .

loop_
_geom_bond_atom_site_label_1
_geom_bond_atom_site_label_2
_geom_bond_distance
_geom_bond_site_symmetry_2
C1 C2 1.506(13) .
C1 H1A 0.9600 .
C1 H1B 0.9600 .
C1 H1C 0.9600 .
C2 O1 1.235(12) .
C2 N1 1.346(12) .
C3 N1 1.469(10) .
C3 C4 1.527(11) .
C3 H3A 0.9700 .
C3 H3B 0.9700 .
C4 C7 1.522(12) .
C4 C6 1.528(12) .
C4 C5 1.555(11) .
C5 N2 1.457(10) .
C5 H5A 0.9700 .
C5 H5B 0.9700 .
C6 N3 1.446(10) .
C6 H6A 0.9700 .
C6 H6B 0.9700 .
C7 O2 1.245(10) .
C7 N4 1.335(10) .
C8 N4 1.462(9) .
C8 C9 1.530(11) .
C8 H8A 0.9700 .
C8 H8B 0.9700 .
C9 C10 1.508(11) .
C9 C11 1.515(12) .
C9 C12 1.551(12) .
C10 N5 1.466(10) .
C10 H10A 0.9700 .
C10 H10B 0.9700 .
C11 N6 1.482(10) .
C11 H11A 0.9700 .
C11 H11B 0.9700 .
C12 O3 1.221(11) .
C12 N7 1.322(12) .
N1 H1 0.8600 .
N2 Ni1 2.122(7) .
N2 H2A 0.9000 .
N2 H2B 0.9000 .
N3 Ni1 2.064(7) .
N3 H3C 0.9000 .
N3 H3D 0.9000 .
N4 H4 0.8600 .
N5 Ni1 2.054(8) 7_566
N5 H5C 0.9000 .
N5 H5D 0.9000 .
N6 Ni1 2.091(7) 7_566
N6 H6C 0.9000 .
N6 H6D 0.9000 .
N7 H7A 0.8600 .
N7 H7B 0.8600 .
N1M O3M 1.213(8) .
N1M O1M 1.235(10) .
N1M O2M 1.280(10) .
N2MA O4MA 1.152(9) 2_675
N2MA O4MA 1.152(9) .
N2MA O5MA 1.170(12) .
N3M O9M 1.190(15) .
N3M O8M 1.191(14) .
N3M O7M 1.199(14) .
N2MB O4MB 1.193(15) .
N2MB O5MB 1.198(15) .
N2MB O6MB 1.211(16) .
Ni1 O2 2.039(6) .
Ni1 N5 2.054(8) 8_646
Ni1 N6 2.091(7) 8_646
Ni1 O2M 2.156(7) .
